data_2209991
loop_
_publ_author_name
'G. Senthil Kumar'
'K. Chinnakali'
'K. Sekar'
'P. Rajakumar'
'Hoong-Kun Fun'

_publ_section_title
;
 3,5-Bis[(carbazol-9-yl)methyl]-1-methoxybenzene
;
_journal_coeditor_code RZ2068
_journal_issue 8
_journal_name_full 'Acta Crystallographica Section E'
_journal_page_first o3597
_journal_page_last o3599
_journal_paper_doi 10.1107/S1600536806028789
_journal_volume 62
_journal_year 2006
_chemical_formula_moiety 'C33 H26 N2 O'
_chemical_formula_sum 'C33 H26 N2 O'
_chemical_formula_weight 466.56
_chemical_name_systematic
;
3,5-Bis[(carbazol-9-yl)methyl]-1-methoxybenzene
;
_space_group_IT_number 14
_symmetry_cell_setting monoclinic
_symmetry_space_group_name_Hall '-P 2ybc'
_symmetry_space_group_name_H-M 'P 1 21/c 1'
_atom_sites_solution_hydrogens geom
_atom_sites_solution_primary direct
_atom_sites_solution_secondary difmap
_audit_creation_method SHELXL-97
_cell_angle_alpha 90.00
_cell_angle_beta 105.5730(10)
_cell_angle_gamma 90.00
_cell_formula_units_Z 4
_cell_length_a 10.37290(10)
_cell_length_b 13.1360(2)
_cell_length_c 18.3410(2)
_cell_measurement_reflns_used 9179
_cell_measurement_temperature 100(2)
_cell_measurement_theta_max 34.86
_cell_measurement_theta_min 2.57
_cell_volume 2407.37(5)
_computing_cell_refinement APEX2
_computing_data_collection 'APEX2 (Bruker, 2005)'
_computing_data_reduction 'SAINT (Bruker, 2005)'
_computing_molecular_graphics SHELXTL
_computing_publication_material 'SHELXTL and PLATON (Spek, 2003)'
_computing_structure_refinement SHELXTL
_computing_structure_solution 'SHELXTL (Sheldrick, 1998)'
_diffrn_ambient_temperature 100(2)
_diffrn_detector_area_resol_mean 8.33
_diffrn_measured_fraction_theta_full 0.998
_diffrn_measured_fraction_theta_max 0.998
_diffrn_measurement_device_type
;
Bruker SMART APEX2 CCD area-detector
;
_diffrn_measurement_method \w
_diffrn_radiation_monochromator graphite
_diffrn_radiation_source 'fine-focus sealed tube'
_diffrn_radiation_type MoK\a
_diffrn_radiation_wavelength 0.71073
_diffrn_reflns_av_R_equivalents 0.0371
_diffrn_reflns_av_sigmaI/netI 0.0298
_diffrn_reflns_limit_h_max 16
_diffrn_reflns_limit_h_min -16
_diffrn_reflns_limit_k_max 21
_diffrn_reflns_limit_k_min -20
_diffrn_reflns_limit_l_max 29
_diffrn_reflns_limit_l_min -29
_diffrn_reflns_number 63553
_diffrn_reflns_theta_full 35.00
_diffrn_reflns_theta_max 35.00
_diffrn_reflns_theta_min 2.04
_diffrn_standards_number 0
_exptl_absorpt_coefficient_mu 0.078
_exptl_absorpt_correction_T_max 0.9805
_exptl_absorpt_correction_T_min 0.9526
_exptl_absorpt_correction_type multi-scan
_exptl_absorpt_process_details '(SADABS; Bruker, 2005)'
_exptl_crystal_colour colorless
_exptl_crystal_density_diffrn 1.287
_exptl_crystal_density_method 'not measured'
_exptl_crystal_description Block
_exptl_crystal_F_000 984
_exptl_crystal_size_max 0.65
_exptl_crystal_size_mid 0.41
_exptl_crystal_size_min 0.25
_refine_diff_density_max 0.469
_refine_diff_density_min -0.276
_refine_ls_extinction_method none
_refine_ls_goodness_of_fit_ref 1.026
_refine_ls_hydrogen_treatment constr
_refine_ls_matrix_type full
_refine_ls_number_parameters 326
_refine_ls_number_reflns 10571
_refine_ls_number_restraints 0
_refine_ls_restrained_S_all 1.026
_refine_ls_R_factor_all 0.0619
_refine_ls_R_factor_gt 0.0483
_refine_ls_shift/su_max 0.001
_refine_ls_shift/su_mean 0.000
_refine_ls_structure_factor_coef Fsqd
_refine_ls_weighting_details 'calc w=1/[\s^2^(Fo^2^)+(0.0739P)^2^+0.4533P] where P=(Fo^2^+2Fc^2^)/3'
_refine_ls_weighting_scheme calc
_refine_ls_wR_factor_gt 0.1261
_refine_ls_wR_factor_ref 0.1352
_reflns_number_gt 8546
_reflns_number_total 10571
_reflns_threshold_expression I>2\s(I)
_cod_data_source_file rz2068.cif
_cod_data_source_block I
_cod_original_sg_symbol_H-M 'P 21/c'
_cod_database_code 2209991
_cod_database_fobs_code 2209991

loop_
_symmetry_equiv_pos_as_xyz
'x, y, z'
'-x, y+1/2, -z+1/2'
'-x, -y, -z'
'x, -y-1/2, z-1/2'

loop_
_atom_site_type_symbol
_atom_site_label
_atom_site_fract_x
_atom_site_fract_y
_atom_site_fract_z
_atom_site_U_iso_or_equiv
_atom_site_adp_type
_atom_site_calc_flag
_atom_site_refinement_flags
_atom_site_occupancy
O O1 0.48120(6) 0.33246(5) 0.29861(4) 0.01952(12) Uani d . 1
N N1 0.48331(7) 0.12173(5) 0.05858(4) 0.01612(13) Uani d . 1
N N2 0.96433(7) 0.05417(5) 0.36240(4) 0.01598(13) Uani d . 1
C C1 0.36063(8) 0.08456(6) 0.01711(4) 0.01615(14) Uani d . 1
C C2 0.29135(9) -0.00168(7) 0.03009(5) 0.02135(16) Uani d . 1
H H2 0.3274 -0.0456 0.0718 0.026 Uiso calc R 1
C C3 0.16724(10) -0.02083(8) -0.02047(6) 0.02687(19) Uani d . 1
H H3 0.1174 -0.0785 -0.0127 0.032 Uiso calc R 1
C C4 0.11403(9) 0.04288(8) -0.08260(6) 0.0281(2) Uani d . 1
H H4 0.0295 0.0274 -0.1164 0.034 Uiso calc R 1
C C5 0.18381(9) 0.12827(8) -0.09509(6) 0.02404(18) Uani d . 1
H H5 0.1476 0.1712 -0.1373 0.029 Uiso calc R 1
C C6 0.30804(8) 0.15049(7) -0.04496(5) 0.01747(14) Uani d . 1
C C7 0.40397(8) 0.23211(7) -0.03944(5) 0.01738(14) Uani d . 1
C C8 0.40702(10) 0.32193(7) -0.08015(5) 0.02365(17) Uani d . 1
H H8 0.3363 0.3376 -0.1236 0.028 Uiso calc R 1
C C9 0.51449(11) 0.38749(8) -0.05613(6) 0.0276(2) Uani d . 1
H H9 0.5167 0.4490 -0.0830 0.033 Uiso calc R 1
C C10 0.62012(11) 0.36423(8) 0.00726(6) 0.02631(19) Uani d . 1
H H10 0.6930 0.4103 0.0225 0.032 Uiso calc R 1
C C11 0.62069(9) 0.27560(7) 0.04820(5) 0.02099(16) Uani d . 1
H H11 0.6933 0.2595 0.0906 0.025 Uiso calc R 1
C C12 0.51046(8) 0.21068(6) 0.02473(4) 0.01595(14) Uani d . 1
C C13 0.57549(9) 0.07205(6) 0.12218(5) 0.01788(15) Uani d . 1
H H13A 0.6590 0.0561 0.1082 0.021 Uiso calc R 1
H H13B 0.5357 0.0067 0.1321 0.021 Uiso calc R 1
C C14 0.61046(8) 0.13424(6) 0.19443(4) 0.01448(13) Uani d . 1
C C15 0.73330(8) 0.11620(6) 0.24652(4) 0.01473(13) Uani d . 1
H H15 0.7943 0.0691 0.2348 0.018 Uiso calc R 1
C C16 0.76714(8) 0.16708(6) 0.31600(4) 0.01409(13) Uani d . 1
C C17 0.67880(8) 0.23753(6) 0.33215(4) 0.01546(14) Uani d . 1
H H17 0.7005 0.2714 0.3797 0.019 Uiso calc R 1
C C18 0.55790(8) 0.25860(6) 0.27848(4) 0.01489(13) Uani d . 1
C C19 0.52230(8) 0.20640(6) 0.20969(4) 0.01560(14) Uani d . 1
H H19 0.4393 0.2198 0.1738 0.019 Uiso calc R 1
C C20 0.90124(8) 0.14949(6) 0.37307(5) 0.01740(14) Uani d . 1
H H20A 0.9621 0.2062 0.3695 0.021 Uiso calc R 1
H H20B 0.8883 0.1506 0.4246 0.021 Uiso calc R 1
C C21 1.05014(8) 0.03867(6) 0.31698(5) 0.01550(14) Uani d . 1
C C22 1.09731(9) 0.10863(7) 0.27283(5) 0.01850(15) Uani d . 1
H H22 1.0709 0.1781 0.2703 0.022 Uiso calc R 1
C C23 1.18435(9) 0.07269(7) 0.23280(5) 0.02067(16) Uani d . 1
H H23 1.2181 0.1187 0.2025 0.025 Uiso calc R 1
C C24 1.22351(9) -0.02967(7) 0.23610(5) 0.02191(17) Uani d . 1
H H24 1.2852 -0.0515 0.2093 0.026 Uiso calc R 1
C C25 1.17312(9) -0.09961(7) 0.27817(5) 0.01974(15) Uani d . 1
H H25 1.1983 -0.1693 0.2794 0.024 Uiso calc R 1
C C26 1.08472(8) -0.06589(6) 0.31872(5) 0.01622(14) Uani d . 1
C C27 1.01173(8) -0.11583(6) 0.36585(5) 0.01589(14) Uani d . 1
C C28 1.00034(9) -0.21713(7) 0.38776(5) 0.01909(15) Uani d . 1
H H28 1.0496 -0.2697 0.3720 0.023 Uiso calc R 1
C C29 0.91575(9) -0.23914(7) 0.43297(5) 0.02158(16) Uani d . 1
H H29 0.9069 -0.3074 0.4480 0.026 Uiso calc R 1
C C30 0.84321(9) -0.16154(8) 0.45667(5) 0.02195(16) Uani d . 1
H H30 0.7858 -0.1785 0.4874 0.026 Uiso calc R 1
C C31 0.85325(8) -0.06075(7) 0.43632(5) 0.01944(15) Uani d . 1
H H31 0.8042 -0.0085 0.4528 0.023 Uiso calc R 1
C C32 0.93810(8) -0.03888(6) 0.39073(5) 0.01588(14) Uani d . 1
C C33 0.35494(10) 0.35339(8) 0.24672(6) 0.0297(2) Uani d . 1
H H33A 0.3065 0.4033 0.2690 0.045 Uiso calc R 1
H H33B 0.3027 0.2904 0.2357 0.045 Uiso calc R 1
H H33C 0.3688 0.3808 0.1997 0.045 Uiso calc R 1

loop_
_atom_site_aniso_label
_atom_site_aniso_U_11
_atom_site_aniso_U_22
_atom_site_aniso_U_33
_atom_site_aniso_U_12
_atom_site_aniso_U_13
_atom_site_aniso_U_23
O1 0.0196(3) 0.0194(3) 0.0180(3) 0.0067(2) 0.0025(2) -0.0030(2)
N1 0.0168(3) 0.0173(3) 0.0124(3) -0.0014(2) 0.0007(2) -0.0005(2)
N2 0.0160(3) 0.0157(3) 0.0156(3) 0.0019(2) 0.0030(2) -0.0017(2)
C1 0.0159(3) 0.0187(3) 0.0134(3) -0.0003(3) 0.0032(3) -0.0037(3)
C2 0.0236(4) 0.0216(4) 0.0198(4) -0.0049(3) 0.0074(3) -0.0044(3)
C3 0.0223(4) 0.0290(5) 0.0305(5) -0.0079(3) 0.0093(4) -0.0106(4)
C4 0.0167(4) 0.0345(5) 0.0300(5) -0.0019(3) 0.0008(3) -0.0121(4)
C5 0.0181(4) 0.0287(4) 0.0215(4) 0.0058(3) -0.0013(3) -0.0055(3)
C6 0.0159(3) 0.0200(4) 0.0150(3) 0.0033(3) 0.0018(3) -0.0031(3)
C7 0.0185(3) 0.0198(4) 0.0136(3) 0.0034(3) 0.0038(3) -0.0010(3)
C8 0.0304(5) 0.0224(4) 0.0186(4) 0.0056(3) 0.0073(3) 0.0036(3)
C9 0.0387(5) 0.0221(4) 0.0250(4) -0.0005(4) 0.0136(4) 0.0044(3)
C10 0.0325(5) 0.0244(4) 0.0250(4) -0.0081(4) 0.0128(4) -0.0011(3)
C11 0.0210(4) 0.0233(4) 0.0187(4) -0.0047(3) 0.0054(3) -0.0014(3)
C12 0.0176(3) 0.0174(3) 0.0130(3) 0.0002(3) 0.0043(3) -0.0011(3)
C13 0.0213(4) 0.0172(3) 0.0125(3) 0.0035(3) 0.0000(3) -0.0017(3)
C14 0.0169(3) 0.0141(3) 0.0119(3) -0.0001(2) 0.0030(2) -0.0011(2)
C15 0.0158(3) 0.0143(3) 0.0135(3) 0.0006(2) 0.0028(2) -0.0015(2)
C16 0.0157(3) 0.0130(3) 0.0127(3) 0.0001(2) 0.0025(2) -0.0007(2)
C17 0.0180(3) 0.0146(3) 0.0132(3) 0.0012(3) 0.0033(3) -0.0012(2)
C18 0.0170(3) 0.0138(3) 0.0141(3) 0.0022(2) 0.0046(3) 0.0001(2)
C19 0.0162(3) 0.0156(3) 0.0141(3) 0.0017(3) 0.0024(3) 0.0000(2)
C20 0.0176(3) 0.0159(3) 0.0159(3) 0.0022(3) -0.0002(3) -0.0044(3)
C21 0.0140(3) 0.0167(3) 0.0143(3) 0.0006(2) 0.0012(2) -0.0011(3)
C22 0.0194(4) 0.0168(3) 0.0178(3) -0.0012(3) 0.0023(3) 0.0002(3)
C23 0.0215(4) 0.0217(4) 0.0188(4) -0.0025(3) 0.0053(3) 0.0013(3)
C24 0.0218(4) 0.0256(4) 0.0197(4) 0.0030(3) 0.0080(3) 0.0015(3)
C25 0.0210(4) 0.0204(4) 0.0186(4) 0.0046(3) 0.0066(3) 0.0011(3)
C26 0.0160(3) 0.0172(3) 0.0146(3) 0.0020(3) 0.0027(3) 0.0000(3)
C27 0.0162(3) 0.0162(3) 0.0142(3) 0.0012(3) 0.0022(3) 0.0003(3)
C28 0.0208(4) 0.0175(3) 0.0179(3) 0.0011(3) 0.0034(3) 0.0014(3)
C29 0.0227(4) 0.0208(4) 0.0198(4) -0.0019(3) 0.0033(3) 0.0035(3)
C30 0.0201(4) 0.0272(4) 0.0187(4) -0.0018(3) 0.0055(3) 0.0024(3)
C31 0.0168(3) 0.0240(4) 0.0173(3) 0.0011(3) 0.0043(3) -0.0008(3)
C32 0.0146(3) 0.0181(3) 0.0135(3) 0.0007(3) 0.0012(2) -0.0006(3)
C33 0.0227(4) 0.0268(5) 0.0332(5) 0.0104(3) -0.0037(4) -0.0100(4)

loop_
_atom_type_symbol
_atom_type_description
_atom_type_scat_dispersion_real
_atom_type_scat_dispersion_imag
_atom_type_scat_source
C C 0.0033 0.0016 'International Tables Vol C Tables 4.2.6.8 and 6.1.1.4'
H H 0.0000 0.0000 'International Tables Vol C Tables 4.2.6.8 and 6.1.1.4'
N N 0.0061 0.0033 'International Tables Vol C Tables 4.2.6.8 and 6.1.1.4'
O O 0.0106 0.0060 'International Tables Vol C Tables 4.2.6.8 and 6.1.1.4'

loop_
_geom_angle_atom_site_label_1
_geom_angle_atom_site_label_2
_geom_angle_atom_site_label_3
_geom_angle
C18 O1 C33 117.01(7)
C1 N1 C12 108.56(7)
C1 N1 C13 126.42(7)
C12 N1 C13 124.75(7)
C32 N2 C21 108.57(7)
C32 N2 C20 124.80(7)
C21 N2 C20 126.37(7)
N1 C1 C2 129.19(8)
N1 C1 C6 108.94(7)
C2 C1 C6 121.87(8)
C3 C2 C1 117.34(9)
C3 C2 H2 121.3
C1 C2 H2 121.3
C2 C3 C4 121.68(9)
C2 C3 H3 119.2
C4 C3 H3 119.2
C5 C4 C3 120.53(9)
C5 C4 H4 119.7
C3 C4 H4 119.7
C4 C5 C6 119.33(9)
C4 C5 H5 120.3
C6 C5 H5 120.3
C5 C6 C1 119.25(8)
C5 C6 C7 134.05(9)
C1 C6 C7 106.69(7)
C8 C7 C12 119.24(8)
C8 C7 C6 134.41(8)
C12 C7 C6 106.27(7)
C9 C8 C7 119.07(9)
C9 C8 H8 120.5
C7 C8 H8 120.5
C8 C9 C10 120.82(9)
C8 C9 H9 119.6
C10 C9 H9 119.6
C11 C10 C9 121.48(9)
C11 C10 H10 119.3
C9 C10 H10 119.3
C10 C11 C12 117.50(9)
C10 C11 H11 121.3
C12 C11 H11 121.3
N1 C12 C11 128.56(8)
N1 C12 C7 109.53(7)
C11 C12 C7 121.86(8)
N1 C13 C14 114.34(7)
N1 C13 H13A 108.7
C14 C13 H13A 108.7
N1 C13 H13B 108.7
C14 C13 H13B 108.7
H13A C13 H13B 107.6
C15 C14 C19 120.39(7)
C15 C14 C13 117.92(7)
C19 C14 C13 121.68(7)
C14 C15 C16 120.25(7)
C14 C15 H15 119.9
C16 C15 H15 119.9
C17 C16 C15 119.63(7)
C17 C16 C20 119.31(7)
C15 C16 C20 121.03(7)
C16 C17 C18 120.01(7)
C16 C17 H17 120.0
C18 C17 H17 120.0
O1 C18 C19 124.12(7)
O1 C18 C17 115.31(7)
C19 C18 C17 120.58(7)
C18 C19 C14 119.08(7)
C18 C19 H19 120.5
C14 C19 H19 120.5
N2 C20 C16 113.68(7)
N2 C20 H20A 108.8
C16 C20 H20A 108.8
N2 C20 H20B 108.8
C16 C20 H20B 108.8
H20A C20 H20B 107.7
N2 C21 C22 129.22(8)
N2 C21 C26 109.13(7)
C22 C21 C26 121.62(7)
C23 C22 C21 117.44(8)
C23 C22 H22 121.3
C21 C22 H22 121.3
C22 C23 C24 121.66(8)
C22 C23 H23 119.2
C24 C23 H23 119.2
C25 C24 C23 120.71(8)
C25 C24 H24 119.6
C23 C24 H24 119.6
C24 C25 C26 118.96(8)
C24 C25 H25 120.5
C26 C25 H25 120.5
C25 C26 C21 119.53(8)
C25 C26 C27 134.07(8)
C21 C26 C27 106.40(7)
C28 C27 C32 119.39(7)
C28 C27 C26 134.18(8)
C32 C27 C26 106.42(7)
C29 C28 C27 118.88(8)
C29 C28 H28 120.6
C27 C28 H28 120.6
C28 C29 C30 120.70(8)
C28 C29 H29 119.6
C30 C29 H29 119.6
C31 C30 C29 121.65(8)
C31 C30 H30 119.2
C29 C30 H30 119.2
C30 C31 C32 117.52(8)
C30 C31 H31 121.2
C32 C31 H31 121.2
N2 C32 C31 128.72(8)
N2 C32 C27 109.42(7)
C31 C32 C27 121.85(8)
O1 C33 H33A 109.5
O1 C33 H33B 109.5
H33A C33 H33B 109.5
O1 C33 H33C 109.5
H33A C33 H33C 109.5
H33B C33 H33C 109.5

loop_
_geom_bond_atom_site_label_1
_geom_bond_atom_site_label_2
_geom_bond_distance
O1 C18 1.3669(9)
O1 C33 1.4238(11)
N1 C1 1.3845(10)
N1 C12 1.3870(11)
N1 C13 1.4498(11)
N2 C32 1.3835(11)
N2 C21 1.3876(10)
N2 C20 1.4503(10)
C1 C2 1.3959(12)
C1 C6 1.4177(12)
C2 C3 1.3927(14)
C2 H2 0.95
C3 C4 1.4021(16)
C3 H3 0.95
C4 C5 1.3870(15)
C4 H4 0.95
C5 C6 1.3982(12)
C5 H5 0.95
C6 C7 1.4478(12)
C7 C8 1.4011(13)
C7 C12 1.4095(12)
C8 C9 1.3837(15)
C8 H8 0.95
C9 C10 1.4006(15)
C9 H9 0.95
C10 C11 1.3845(13)
C10 H10 0.95
C11 C12 1.3985(12)
C11 H11 0.95
C13 C14 1.5156(11)
C13 H13A 0.99
C13 H13B 0.99
C14 C15 1.3924(11)
C14 C19 1.3966(11)
C15 C16 1.3978(11)
C15 H15 0.95
C16 C17 1.3891(11)
C16 C20 1.5173(11)
C17 C18 1.3984(11)
C17 H17 0.95
C18 C19 1.3957(11)
C19 H19 0.95
C20 H20A 0.99
C20 H20B 0.99
C21 C22 1.3973(12)
C21 C26 1.4178(11)
C22 C23 1.3903(12)
C22 H22 0.95
C23 C24 1.4012(13)
C23 H23 0.95
C24 C25 1.3890(13)
C24 H24 0.95
C25 C26 1.3988(11)
C25 H25 0.95
C26 C27 1.4499(11)
C27 C28 1.4042(12)
C27 C32 1.4144(11)
C28 C29 1.3898(12)
C28 H28 0.95
C29 C30 1.4035(13)
C29 H29 0.95
C30 C31 1.3871(13)
C30 H30 0.95
C31 C32 1.3971(12)
C31 H31 0.95
C33 H33A 0.98
C33 H33B 0.98
C33 H33C 0.98

loop_
_geom_hbond_atom_site_label_D
_geom_hbond_atom_site_label_H
_geom_hbond_atom_site_label_A
_geom_hbond_site_symmetry_A
_geom_hbond_distance_DH
_geom_hbond_distance_HA
_geom_hbond_distance_DA
_geom_hbond_angle_DHA
C4 H4 Cg1 3_655 0.95 3.00 3.8376(11) 148
C13 H13A Cg2 3_655 0.99 2.52 3.3705(10) 144
C25 H25 Cg3 2_745 0.95 2.74 3.5736(10) 147
C29 H29 Cg2 2_645 0.95 2.96 3.7578(10) 142

loop_
_geom_torsion_atom_site_label_1
_geom_torsion_atom_site_label_2
_geom_torsion_atom_site_label_3
_geom_torsion_atom_site_label_4
_geom_torsion
C12 N1 C1 C2 -178.87(8)
C13 N1 C1 C2 6.89(14)
C12 N1 C1 C6 0.36(9)
C13 N1 C1 C6 -173.88(7)
N1 C1 C2 C3 178.99(8)
C6 C1 C2 C3 -0.16(13)
C1 C2 C3 C4 0.77(14)
C2 C3 C4 C5 -0.65(15)
C3 C4 C5 C6 -0.10(14)
C4 C5 C6 C1 0.69(13)
C4 C5 C6 C7 -178.05(9)
N1 C1 C6 C5 -179.87(7)
C2 C1 C6 C5 -0.57(12)
N1 C1 C6 C7 -0.81(9)
C2 C1 C6 C7 178.49(8)
C5 C6 C7 C8 3.07(17)
C1 C6 C7 C8 -175.79(9)
C5 C6 C7 C12 179.80(9)
C1 C6 C7 C12 0.94(9)
C12 C7 C8 C9 -0.17(13)
C6 C7 C8 C9 176.24(9)
C7 C8 C9 C10 0.94(14)
C8 C9 C10 C11 -0.29(15)
C9 C10 C11 C12 -1.13(14)
C1 N1 C12 C11 177.95(8)
C13 N1 C12 C11 -7.69(13)
C1 N1 C12 C7 0.25(9)
C13 N1 C12 C7 174.61(7)
C10 C11 C12 N1 -175.52(8)
C10 C11 C12 C7 1.92(13)
C8 C7 C12 N1 176.58(8)
C6 C7 C12 N1 -0.74(9)
C8 C7 C12 C11 -1.30(12)
C6 C7 C12 C11 -178.62(8)
C1 N1 C13 C14 -122.57(9)
C12 N1 C13 C14 64.07(11)
N1 C13 C14 C15 -153.42(7)
N1 C13 C14 C19 27.67(11)
C19 C14 C15 C16 2.72(12)
C13 C14 C15 C16 -176.20(7)
C14 C15 C16 C17 -1.46(12)
C14 C15 C16 C20 -179.19(7)
C15 C16 C17 C18 -1.19(12)
C20 C16 C17 C18 176.59(7)
C33 O1 C18 C19 2.71(12)
C33 O1 C18 C17 -177.64(8)
C16 C17 C18 O1 -177.05(7)
C16 C17 C18 C19 2.61(12)
O1 C18 C19 C14 178.28(7)
C17 C18 C19 C14 -1.36(12)
C15 C14 C19 C18 -1.30(12)
C13 C14 C19 C18 177.58(8)
C32 N2 C20 C16 -84.51(10)
C21 N2 C20 C16 89.00(10)
C17 C16 C20 N2 160.93(7)
C15 C16 C20 N2 -21.33(11)
C32 N2 C21 C22 175.54(8)
C20 N2 C21 C22 1.16(14)
C32 N2 C21 C26 -2.61(9)
C20 N2 C21 C26 -176.99(7)
N2 C21 C22 C23 179.45(8)
C26 C21 C22 C23 -2.60(12)
C21 C22 C23 C24 0.18(13)
C22 C23 C24 C25 1.84(14)
C23 C24 C25 C26 -1.41(14)
C24 C25 C26 C21 -0.95(13)
C24 C25 C26 C27 178.23(9)
N2 C21 C26 C25 -178.65(7)
C22 C21 C26 C25 3.03(12)
N2 C21 C26 C27 1.96(9)
C22 C21 C26 C27 -176.36(8)
C25 C26 C27 C28 -1.20(17)
C21 C26 C27 C28 178.06(9)
C25 C26 C27 C32 -179.85(9)
C21 C26 C27 C32 -0.59(9)
C32 C27 C28 C29 0.54(12)
C26 C27 C28 C29 -177.97(9)
C27 C28 C29 C30 -0.25(13)
C28 C29 C30 C31 -0.20(14)
C29 C30 C31 C32 0.34(13)
C21 N2 C32 C31 -177.19(8)
C20 N2 C32 C31 -2.71(13)
C21 N2 C32 C27 2.23(9)
C20 N2 C32 C27 176.72(7)
C30 C31 C32 N2 179.32(8)
C30 C31 C32 C27 -0.04(13)
C28 C27 C32 N2 -179.87(7)
C26 C27 C32 N2 -0.99(9)
C28 C27 C32 C31 -0.40(12)
C26 C27 C32 C31 178.48(8)

loop_
_cod_related_entry_id
_cod_related_entry_database
_cod_related_entry_code
1 ChemSpider 21127645
